data_7244290
loop_
_publ_author_name
'Edkins, Katharina'
'Tweedy, Jane'
'Fung, Stephanie'
'Edkins, Robert M.'

_publ_section_title
;
 Steric influence on solvate formation -- a comparison of resorcylic acid
 and two brominated derivatives
;
_journal_name_full CrystEngComm
_journal_paper_doi 10.1039/D1CE01592C
_journal_year 2022
_chemical_formula_moiety 'C7 H4 Br2 O4, C5 H12 O'
_chemical_formula_sum 'C12 H16 Br2 O5'
_chemical_formula_weight 400.07
_chemical_name_systematic '3,5-dibromo-resorcylic acid pentanol solvate'
_space_group_crystal_system monoclinic
_space_group_IT_number 14
_space_group_name_Hall '-P 2ybc'
_space_group_name_H-M_alt 'P 1 21/c 1'
_atom_sites_solution_hydrogens geom
_atom_sites_solution_primary iterative
_audit_creation_date 2021-06-16
_audit_creation_method
;
Olex2 1.3-alpha
(compiled 2020.11.12 svn.r5f609507 for OlexSys, GUI svn.r6272)
;
_audit_update_record
;
2021-11-08 deposited with the CCDC.	2022-01-19 downloaded from the CCDC.
;
_cell_angle_alpha 90
_cell_angle_beta 93.5848(19)
_cell_angle_gamma 90
_cell_formula_units_Z 4
_cell_length_a 8.1238(4)
_cell_length_b 24.7317(15)
_cell_length_c 7.2459(4)
_cell_measurement_reflns_used 9933
_cell_measurement_temperature 120
_cell_measurement_theta_max 30.56
_cell_measurement_theta_min 2.51
_cell_volume 1452.96(14)
_computing_cell_refinement 'SAINT v8.37A (Bruker, 2015)'
_computing_data_reduction 'SAINT v8.37A (Bruker, 2015)'
_computing_molecular_graphics 'Olex2 1.3-alpha (Dolomanov et al., 2009)'
_computing_publication_material 'Olex2 1.3-alpha (Dolomanov et al., 2009)'
_computing_structure_refinement 'SHELXL 2018/3 (Sheldrick, 2015)'
_computing_structure_solution 'olex2.solve 1.3-alpha (Bourhis et al., 2015)'
_diffrn_ambient_temperature 120
_diffrn_detector 'Bruker APEX2 area detector'
_diffrn_detector_area_resol_mean 7.9
_diffrn_detector_type 'CCD area detector'
_diffrn_measured_fraction_theta_full 1.000
_diffrn_measured_fraction_theta_max 1.000
_diffrn_measurement_device 'three-circle diffractometer'
_diffrn_measurement_device_type 'Bruker SMART APEX2 area detector'
_diffrn_measurement_method '\w and \f scans'
_diffrn_radiation_monochromator 'mirror optics'
_diffrn_radiation_probe x-ray
_diffrn_radiation_type MoK\a
_diffrn_radiation_wavelength 0.71073
_diffrn_reflns_av_R_equivalents 0.0362
_diffrn_reflns_av_unetI/netI 0.0222
_diffrn_reflns_Laue_measured_fraction_full 1.000
_diffrn_reflns_Laue_measured_fraction_max 1.000
_diffrn_reflns_limit_h_max 9
_diffrn_reflns_limit_h_min -10
_diffrn_reflns_limit_k_max 30
_diffrn_reflns_limit_k_min -30
_diffrn_reflns_limit_l_max 8
_diffrn_reflns_limit_l_min -8
_diffrn_reflns_number 21736
_diffrn_reflns_point_group_measured_fraction_full 1.000
_diffrn_reflns_point_group_measured_fraction_max 1.000
_diffrn_reflns_theta_full 25.242
_diffrn_reflns_theta_max 25.998
_diffrn_reflns_theta_min 2.512
_diffrn_source 'microfocus sealed X-ray tube'
_diffrn_source_current 1.0
_diffrn_source_power 0.05
_diffrn_source_type 'Incoatec I\ms'
_diffrn_source_voltage 50.0
_diffrn_standards_number 0
_exptl_absorpt_coefficient_mu 5.591
_exptl_absorpt_correction_T_max 0.6449
_exptl_absorpt_correction_T_min 0.2455
_exptl_absorpt_correction_type numerical
_exptl_absorpt_process_details
;
SADABS-2014/5 (Bruker,2014/5) was used for absorption correction.
wR2(int) was 0.1163 before and 0.0494 after correction.
The Ratio of minimum to maximum transmission is 0.3807.
The \l/2 correction factor is Not present.
;
_exptl_crystal_colour 'clear colourless'
_exptl_crystal_colour_lustre clear
_exptl_crystal_colour_primary colourless
_exptl_crystal_density_diffrn 1.829
_exptl_crystal_description prism
_exptl_crystal_F_000 792
_exptl_crystal_preparation 'cut from a larger crystal'
_exptl_crystal_recrystallization_method 'crystallised by slow cooling from pentanol solution'
_exptl_crystal_size_max 0.425
_exptl_crystal_size_mid 0.332
_exptl_crystal_size_min 0.138
_refine_diff_density_max 0.432
_refine_diff_density_min -0.378
_refine_diff_density_rms 0.086
_refine_ls_extinction_method none
_refine_ls_goodness_of_fit_ref 1.189
_refine_ls_hydrogen_treatment constr
_refine_ls_matrix_type full
_refine_ls_number_parameters 212
_refine_ls_number_reflns 2841
_refine_ls_number_restraints 0
_refine_ls_restrained_S_all 1.189
_refine_ls_R_factor_all 0.0361
_refine_ls_R_factor_gt 0.0291
_refine_ls_shift/su_max 0.001
_refine_ls_shift/su_mean 0.000
_refine_ls_structure_factor_coef Fsqd
_refine_ls_weighting_details 'w=1/[\s^2^(Fo^2^)+(0.0163P)^2^+1.8096P] where P=(Fo^2^+2Fc^2^)/3'
_refine_ls_weighting_scheme calc
_refine_ls_wR_factor_gt 0.0553
_refine_ls_wR_factor_ref 0.0568
_reflns_Friedel_coverage 0.000
_reflns_number_gt 2526
_reflns_number_total 2841
_reflns_threshold_expression 'I > 2\s(I)'
_cod_data_source_file d1ce01592c2.cif
_cod_data_source_block ke037
_cod_database_code 7244290
_shelx_shelxl_version_number 2018/3
_shelx_space_group_comment
;
The symmetry employed for this shelxl refinement is uniquely defined
by the following loop, which should always be used as a source of
symmetry information in preference to the above space-group names.
They are only intended as comments.
;
_olex2_refinement_description
;
1. Fixed Uiso
 At 1.2 times of:
  All C(H) groups, All C(H,H) groups
 At 1.5 times of:
  All C(H,H,H,H,H,H) groups, All O(H) groups, All O(H,H) groups
2. Others
 Sof(H1SA)=Sof(H5SA)=Sof(H5SB)=Sof(H5SC)=Sof(C1SA)=Sof(H1SD)=Sof(H1SE)=
 Sof(C2SA)=Sof(H2SC)=Sof(H2SD)=Sof(C3SA)=Sof(H3SC)=Sof(H3SD)=Sof(C4SA)=
 Sof(H4SC)=Sof(H4SD)=1-FVAR(1)
 Sof(H1S)=Sof(C3SB)=Sof(H3SA)=Sof(H3SB)=Sof(H5SD)=Sof(H5SE)=Sof(H5SF)=
 Sof(C4SB)=Sof(H4SA)=Sof(H4SB)=Sof(C1SB)=Sof(H1SB)=Sof(H1SC)=Sof(C2SB)=
 Sof(H2SA)=Sof(H2SB)=FVAR(1)
3.a Secondary CH2 refined with riding coordinates:
 C3SB(H3SA,H3SB), C4SB(H4SA,H4SB), C1SB(H1SB,H1SC), C2SB(H2SA,H2SB), C1SA(H1SD,
 H1SE), C2SA(H2SC,H2SD), C3SA(H3SC,H3SD), C4SA(H4SC,H4SD)
3.b Me refined with riding coordinates:
 C5S(H5SA,H5SB,H5SC), C5S(H5SD,H5SE,H5SF)
3.c Aromatic/amide H refined with riding coordinates:
 C7(H7)
3.d Tetrahedral OH refined with riding coordinates:
 O1S(H1S), O1S(H1SA)
3.e Idealised tetrahedral OH refined as rotating group:
 O2(H2), O4(H4), O3(H3)
;
_olex2_exptl_crystal_mounting_method
'crystal coated in perfluoro polyether oil and mounted on a MiTeGen sample holder directly into the pre-cooled cryostream'
_olex2_submission_special_instructions 'No special instructions were received'

loop_
_space_group_symop_operation_xyz
'x, y, z'
'-x, y+1/2, -z+1/2'
'-x, -y, -z'
'x, -y-1/2, z-1/2'

loop_
_atom_site_label
_atom_site_type_symbol
_atom_site_fract_x
_atom_site_fract_y
_atom_site_fract_z
_atom_site_U_iso_or_equiv
_atom_site_adp_type
_atom_site_occupancy
_atom_site_site_symmetry_order
_atom_site_calc_flag
_atom_site_refinement_flags_posn
_atom_site_refinement_flags_adp
_atom_site_refinement_flags_occupancy
_atom_site_disorder_assembly
_atom_site_disorder_group
Br2 Br 0.51487(3) 0.67632(2) 0.40530(4) 0.02177(9) Uani 1 1 d . . . . .
Br1 Br 0.81023(4) 0.88253(2) 0.52178(5) 0.02888(10) Uani 1 1 d . . . . .
O2 O 1.1318(3) 0.64717(9) 0.6771(3) 0.0304(5) Uani 1 1 d . . . . .
H2 H 1.221445 0.635218 0.724647 0.046 Uiso 1 1 calc R U . . .
O4 O 0.5496(2) 0.80241(8) 0.4084(3) 0.0219(4) Uani 1 1 d . . . . .
H4 H 0.475573 0.779964 0.376463 0.033 Uiso 1 1 calc R U . . .
O3 O 1.0935(2) 0.81481(8) 0.6654(3) 0.0251(5) Uani 1 1 d . . . . .
H3 H 1.173054 0.795783 0.706916 0.038 Uiso 1 1 calc R U . . .
O1 O 1.2479(2) 0.72684(9) 0.7553(3) 0.0251(5) Uani 1 1 d . . . . .
O1S O 1.3863(3) 0.59945(9) 0.8307(3) 0.0347(6) Uani 1 1 d . . . . .
H1S H 1.436348 0.629178 0.831698 0.052 Uiso 0.583(7) 1 calc R U P A 1
H1SA H 1.433271 0.619840 0.910338 0.052 Uiso 0.417(7) 1 calc R U P A 2
C2 C 0.9781(3) 0.72601(12) 0.6125(4) 0.0181(6) Uani 1 1 d . . . . .
C6 C 0.6986(3) 0.71956(11) 0.4847(3) 0.0155(6) Uani 1 1 d . . . . .
C4 C 0.8220(3) 0.80650(11) 0.5360(4) 0.0166(6) Uani 1 1 d . . . . .
C3 C 0.9672(3) 0.78242(12) 0.6067(4) 0.0174(6) Uani 1 1 d . . . . .
C7 C 0.8409(3) 0.69518(11) 0.5502(4) 0.0175(6) Uani 1 1 d . . . . .
H7 H 0.847184 0.656838 0.553628 0.021 Uiso 1 1 calc R U . . .
C5 C 0.6857(3) 0.77589(11) 0.4746(3) 0.0171(6) Uani 1 1 d . . . . .
C1 C 1.1311(3) 0.69994(12) 0.6880(4) 0.0208(6) Uani 1 1 d . . . . .
C3SB C 1.1690(10) 0.5215(3) 1.2059(8) 0.0354(16) Uani 0.583(7) 1 d . . P A 1
H3SA H 1.079746 0.494442 1.186376 0.042 Uiso 0.583(7) 1 calc R U P A 1
H3SB H 1.120806 0.554021 1.260856 0.042 Uiso 0.583(7) 1 calc R U P A 1
C5S C 1.2216(5) 0.4709(2) 1.5120(6) 0.0622(13) Uani 1 1 d . . . . .
H5SA H 1.309701 0.456649 1.597056 0.093 Uiso 0.417(7) 1 calc R U P A 1
H5SB H 1.156832 0.497484 1.576655 0.093 Uiso 0.417(7) 1 calc R U P A 1
H5SC H 1.149687 0.441135 1.467872 0.093 Uiso 0.417(7) 1 calc R U P A 1
H5SD H 1.211522 0.478111 1.643810 0.093 Uiso 0.583(7) 1 calc R U P A 2
H5SE H 1.117875 0.455647 1.458584 0.093 Uiso 0.583(7) 1 calc R U P A 2
H5SF H 1.311270 0.445018 1.497300 0.093 Uiso 0.583(7) 1 calc R U P A 2
C4SB C 1.2995(8) 0.4986(3) 1.3426(12) 0.0356(17) Uani 0.583(7) 1 d . . P A 1
H4SA H 1.373693 0.528169 1.387998 0.043 Uiso 0.583(7) 1 calc R U P A 1
H4SB H 1.366545 0.471799 1.279174 0.043 Uiso 0.583(7) 1 calc R U P A 1
C1SB C 1.3532(8) 0.5829(3) 1.0328(10) 0.0288(16) Uani 0.583(7) 1 d . . P A 1
H1SB H 1.456995 0.571229 1.100106 0.035 Uiso 0.583(7) 1 calc R U P A 1
H1SC H 1.307466 0.613818 1.099565 0.035 Uiso 0.583(7) 1 calc R U P A 1
C2SB C 1.2302(7) 0.5366(2) 1.0199(8) 0.0313(16) Uani 0.583(7) 1 d . . P A 1
H2SA H 1.135002 0.546989 0.935503 0.038 Uiso 0.583(7) 1 calc R U P A 1
H2SB H 1.282990 0.504599 0.966301 0.038 Uiso 0.583(7) 1 calc R U P A 1
C1SA C 1.3353(10) 0.5540(3) 0.9134(12) 0.031(2) Uani 0.417(7) 1 d . . P A 2
H1SD H 1.415625 0.524522 0.897166 0.037 Uiso 0.417(7) 1 calc R U P A 2
H1SE H 1.227353 0.542541 0.855309 0.037 Uiso 0.417(7) 1 calc R U P A 2
C2SA C 1.3199(10) 0.5641(3) 1.1128(14) 0.027(2) Uani 0.417(7) 1 d . . P A 2
H2SC H 1.234175 0.591863 1.128245 0.033 Uiso 0.417(7) 1 calc R U P A 2
H2SD H 1.425809 0.578208 1.168102 0.033 Uiso 0.417(7) 1 calc R U P A 2
C3SA C 1.2742(13) 0.5125(3) 1.2143(12) 0.024(2) Uani 0.417(7) 1 d . . P A 2
H3SC H 1.168904 0.498581 1.156595 0.029 Uiso 0.417(7) 1 calc R U P A 2
H3SD H 1.359937 0.484907 1.195972 0.029 Uiso 0.417(7) 1 calc R U P A 2
C4SA C 1.2558(12) 0.5189(4) 1.4216(14) 0.035(2) Uani 0.417(7) 1 d . . P A 2
H4SC H 1.359070 0.534377 1.479032 0.042 Uiso 0.417(7) 1 calc R U P A 2
H4SD H 1.165945 0.544991 1.440370 0.042 Uiso 0.417(7) 1 calc R U P A 2

loop_
_atom_site_aniso_label
_atom_site_aniso_U_11
_atom_site_aniso_U_22
_atom_site_aniso_U_33
_atom_site_aniso_U_23
_atom_site_aniso_U_13
_atom_site_aniso_U_12
Br2 0.01462(14) 0.02307(16) 0.02682(16) -0.00417(12) -0.00504(10) -0.00444(12)
Br1 0.02303(17) 0.01962(16) 0.0430(2) -0.00032(13) -0.00597(13) -0.00357(12)
O2 0.0201(11) 0.0273(13) 0.0421(14) 0.0024(10) -0.0102(9) 0.0034(9)
O4 0.0160(10) 0.0228(11) 0.0260(11) -0.0025(9) -0.0057(8) 0.0001(8)
O3 0.0141(10) 0.0282(12) 0.0324(12) -0.0012(9) -0.0046(8) -0.0063(9)
O1 0.0136(10) 0.0338(13) 0.0271(11) 0.0001(9) -0.0054(8) -0.0019(9)
O1S 0.0256(12) 0.0221(12) 0.0557(16) 0.0047(11) -0.0019(10) 0.0002(10)
C2 0.0159(14) 0.0281(16) 0.0102(13) -0.0002(11) -0.0012(10) -0.0014(12)
C6 0.0116(13) 0.0229(15) 0.0118(13) -0.0017(11) -0.0004(10) -0.0049(11)
C4 0.0183(14) 0.0175(14) 0.0141(14) 0.0001(11) 0.0010(11) -0.0034(11)
C3 0.0116(14) 0.0274(16) 0.0135(14) -0.0021(11) 0.0022(10) -0.0047(12)
C7 0.0227(15) 0.0161(14) 0.0136(14) -0.0003(11) -0.0003(11) 0.0004(12)
C5 0.0168(14) 0.0247(15) 0.0096(13) -0.0012(11) 0.0000(10) 0.0000(12)
C1 0.0164(14) 0.0307(17) 0.0156(14) 0.0001(12) 0.0029(11) 0.0006(13)
C3SB 0.027(4) 0.037(4) 0.043(4) 0.003(3) 0.005(3) 0.000(3)
C5S 0.056(3) 0.085(4) 0.046(3) 0.021(2) 0.008(2) 0.020(2)
C4SB 0.033(4) 0.044(4) 0.030(5) 0.006(4) -0.002(3) 0.007(3)
C1SB 0.025(3) 0.021(4) 0.040(4) -0.002(3) -0.003(3) -0.003(3)
C2SB 0.023(3) 0.030(3) 0.041(4) 0.003(3) -0.004(2) -0.004(3)
C1SA 0.027(4) 0.018(4) 0.047(5) 0.003(4) -0.007(4) -0.002(3)
C2SA 0.017(4) 0.016(5) 0.049(6) 0.001(4) 0.000(4) -0.003(3)
C3SA 0.019(5) 0.019(4) 0.034(5) -0.006(3) 0.002(4) -0.002(4)
C4SA 0.040(5) 0.035(6) 0.030(5) -0.006(4) 0.007(4) -0.005(4)

loop_
_atom_type_symbol
_atom_type_description
_atom_type_scat_dispersion_real
_atom_type_scat_dispersion_imag
_atom_type_scat_source
C C 0.0033 0.0016 'International Tables Vol C Tables 4.2.6.8 and 6.1.1.4'
H H 0.0000 0.0000 'International Tables Vol C Tables 4.2.6.8 and 6.1.1.4'
Br Br -0.2901 2.4595 'International Tables Vol C Tables 4.2.6.8 and 6.1.1.4'
O O 0.0106 0.0060 'International Tables Vol C Tables 4.2.6.8 and 6.1.1.4'

loop_
_geom_angle_atom_site_label_1
_geom_angle_atom_site_label_2
_geom_angle_atom_site_label_3
_geom_angle
_geom_angle_site_symmetry_1
_geom_angle_site_symmetry_3
_geom_angle_publ_flag
C1 O2 H2 109.5 . . ?
C5 O4 H4 109.5 . . ?
C3 O3 H3 109.5 . . ?
C1SB O1S H1S 109.5 . . ?
C1SA O1S H1SA 109.5 . . ?
C3 C2 C7 119.0(2) . . ?
C3 C2 C1 119.8(2) . . ?
C7 C2 C1 121.1(3) . . ?
C7 C6 Br2 119.4(2) . . ?
C7 C6 C5 121.2(2) . . ?
C5 C6 Br2 119.39(19) . . ?
C3 C4 Br1 119.1(2) . . ?
C3 C4 C5 121.7(3) . . ?
C5 C4 Br1 119.2(2) . . ?
O3 C3 C2 122.5(2) . . ?
O3 C3 C4 118.2(3) . . ?
C4 C3 C2 119.3(2) . . ?
C2 C7 H7 119.6 . . ?
C6 C7 C2 120.8(3) . . ?
C6 C7 H7 119.6 . . ?
O4 C5 C6 124.1(2) . . ?
O4 C5 C4 117.9(3) . . ?
C4 C5 C6 118.0(2) . . ?
O2 C1 C2 114.9(2) . . ?
O1 C1 O2 123.8(3) . . ?
O1 C1 C2 121.3(3) . . ?
H3SA C3SB H3SB 107.5 . . ?
C4SB C3SB H3SA 108.6 . . ?
C4SB C3SB H3SB 108.6 . . ?
C2SB C3SB H3SA 108.6 . . ?
C2SB C3SB H3SB 108.6 . . ?
C2SB C3SB C4SB 114.8(7) . . ?
H5SA C5S H5SB 109.5 . . ?
H5SA C5S H5SC 109.5 . . ?
H5SB C5S H5SC 109.5 . . ?
H5SD C5S H5SE 109.5 . . ?
H5SD C5S H5SF 109.5 . . ?
H5SE C5S H5SF 109.5 . . ?
C4SB C5S H5SA 109.5 . . ?
C4SB C5S H5SB 109.5 . . ?
C4SB C5S H5SC 109.5 . . ?
C4SA C5S H5SD 109.5 . . ?
C4SA C5S H5SE 109.5 . . ?
C4SA C5S H5SF 109.5 . . ?
C3SB C4SB C5S 112.0(5) . . ?
C3SB C4SB H4SA 109.2 . . ?
C3SB C4SB H4SB 109.2 . . ?
C5S C4SB H4SA 109.2 . . ?
C5S C4SB H4SB 109.2 . . ?
H4SA C4SB H4SB 107.9 . . ?
O1S C1SB H1SB 110.3 . . ?
O1S C1SB H1SC 110.3 . . ?
H1SB C1SB H1SC 108.6 . . ?
C2SB C1SB O1S 106.9(4) . . ?
C2SB C1SB H1SB 110.3 . . ?
C2SB C1SB H1SC 110.3 . . ?
C3SB C2SB C1SB 112.5(5) . . ?
C3SB C2SB H2SA 109.1 . . ?
C3SB C2SB H2SB 109.1 . . ?
C1SB C2SB H2SA 109.1 . . ?
C1SB C2SB H2SB 109.1 . . ?
H2SA C2SB H2SB 107.8 . . ?
O1S C1SA H1SD 109.7 . . ?
O1S C1SA H1SE 109.7 . . ?
O1S C1SA C2SA 109.9(7) . . ?
H1SD C1SA H1SE 108.2 . . ?
C2SA C1SA H1SD 109.7 . . ?
C2SA C1SA H1SE 109.7 . . ?
C1SA C2SA H2SC 109.3 . . ?
C1SA C2SA H2SD 109.3 . . ?
C1SA C2SA C3SA 111.5(7) . . ?
H2SC C2SA H2SD 108.0 . . ?
C3SA C2SA H2SC 109.3 . . ?
C3SA C2SA H2SD 109.3 . . ?
C2SA C3SA H3SC 108.4 . . ?
C2SA C3SA H3SD 108.4 . . ?
H3SC C3SA H3SD 107.5 . . ?
C4SA C3SA C2SA 115.4(7) . . ?
C4SA C3SA H3SC 108.4 . . ?
C4SA C3SA H3SD 108.4 . . ?
C5S C4SA C3SA 114.1(8) . . ?
C5S C4SA H4SC 108.7 . . ?
C5S C4SA H4SD 108.7 . . ?
C3SA C4SA H4SC 108.7 . . ?
C3SA C4SA H4SD 108.7 . . ?
H4SC C4SA H4SD 107.6 . . ?

loop_
_geom_bond_atom_site_label_1
_geom_bond_atom_site_label_2
_geom_bond_distance
_geom_bond_site_symmetry_2
_geom_bond_publ_flag
Br2 C6 1.896(3) . ?
Br1 C4 1.885(3) . ?
O2 H2 0.8400 . ?
O2 C1 1.308(4) . ?
O4 H4 0.8400 . ?
O4 C5 1.348(3) . ?
O3 H3 0.8400 . ?
O3 C3 1.349(3) . ?
O1 C1 1.234(3) . ?
O1S H1S 0.8400 . ?
O1S H1SA 0.8400 . ?
O1S C1SB 1.560(7) . ?
O1S C1SA 1.352(8) . ?
C2 C3 1.399(4) . ?
C2 C7 1.402(4) . ?
C2 C1 1.475(4) . ?
C6 C7 1.362(4) . ?
C6 C5 1.399(4) . ?
C4 C3 1.390(4) . ?
C4 C5 1.392(4) . ?
C7 H7 0.9500 . ?
C3SB H3SA 0.9900 . ?
C3SB H3SB 0.9900 . ?
C3SB C4SB 1.514(9) . ?
C3SB C2SB 1.512(8) . ?
C5S H5SA 0.9800 . ?
C5S H5SB 0.9800 . ?
C5S H5SC 0.9800 . ?
C5S H5SD 0.9800 . ?
C5S H5SE 0.9800 . ?
C5S H5SF 0.9800 . ?
C5S C4SB 1.574(8) . ?
C5S C4SA 1.393(10) . ?
C4SB H4SA 0.9900 . ?
C4SB H4SB 0.9900 . ?
C1SB H1SB 0.9900 . ?
C1SB H1SC 0.9900 . ?
C1SB C2SB 1.519(9) . ?
C2SB H2SA 0.9900 . ?
C2SB H2SB 0.9900 . ?
C1SA H1SD 0.9900 . ?
C1SA H1SE 0.9900 . ?
C1SA C2SA 1.479(13) . ?
C2SA H2SC 0.9900 . ?
C2SA H2SD 0.9900 . ?
C2SA C3SA 1.530(12) . ?
C3SA H3SC 0.9900 . ?
C3SA H3SD 0.9900 . ?
C3SA C4SA 1.527(12) . ?
C4SA H4SC 0.9900 . ?
C4SA H4SD 0.9900 . ?

loop_
_geom_hbond_atom_site_label_D
_geom_hbond_atom_site_label_H
_geom_hbond_atom_site_label_A
_geom_hbond_distance_DH
_geom_hbond_distance_HA
_geom_hbond_distance_DA
_geom_hbond_angle_DHA
_geom_hbond_site_symmetry_A
_geom_hbond_publ_flag
O2 H2 O1S 0.84 1.74 2.573(3) 169.2 . yes
O4 H4 O1 0.84 2.00 2.724(3) 143.2 4_475 yes
O3 H3 O1 0.84 1.84 2.575(3) 145.8 . yes
O1S H1S O4 0.84 1.99 2.806(3) 164.3 4_676 yes

loop_
_geom_torsion_atom_site_label_1
_geom_torsion_atom_site_label_2
_geom_torsion_atom_site_label_3
_geom_torsion_atom_site_label_4
_geom_torsion
_geom_torsion_site_symmetry_1
_geom_torsion_site_symmetry_2
_geom_torsion_site_symmetry_3
_geom_torsion_site_symmetry_4
_geom_torsion_publ_flag
Br2 C6 C7 C2 -179.1(2) . . . . ?
Br2 C6 C5 O4 -1.0(4) . . . . ?
Br2 C6 C5 C4 179.23(19) . . . . ?
Br1 C4 C3 O3 1.1(3) . . . . ?
Br1 C4 C3 C2 -178.14(19) . . . . ?
Br1 C4 C5 O4 -0.5(3) . . . . ?
Br1 C4 C5 C6 179.25(19) . . . . ?
O1S C1SB C2SB C3SB -172.1(5) . . . . ?
O1S C1SA C2SA C3SA -176.0(7) . . . . ?
C3 C2 C7 C6 0.0(4) . . . . ?
C3 C2 C1 O2 -176.2(2) . . . . ?
C3 C2 C1 O1 3.7(4) . . . . ?
C3 C4 C5 O4 179.9(2) . . . . ?
C3 C4 C5 C6 -0.3(4) . . . . ?
C7 C2 C3 O3 179.5(2) . . . . ?
C7 C2 C3 C4 -1.3(4) . . . . ?
C7 C2 C1 O2 5.4(4) . . . . ?
C7 C2 C1 O1 -174.7(3) . . . . ?
C7 C6 C5 O4 178.8(2) . . . . ?
C7 C6 C5 C4 -1.0(4) . . . . ?
C5 C6 C7 C2 1.1(4) . . . . ?
C5 C4 C3 O3 -179.3(2) . . . . ?
C5 C4 C3 C2 1.5(4) . . . . ?
C1 C2 C3 O3 1.1(4) . . . . ?
C1 C2 C3 C4 -179.7(2) . . . . ?
C1 C2 C7 C6 178.4(2) . . . . ?
C4SB C3SB C2SB C1SB -65.3(8) . . . . ?
C2SB C3SB C4SB C5S -166.0(5) . . . . ?
C1SA C2SA C3SA C4SA 179.9(8) . . . . ?
C2SA C3SA C4SA C5S -177.2(7) . . . . ?
